data_7127499
loop_
_publ_author_name
'Kumar, Krishna'
'Singh, Bhuvnesh'
'Singh, Ravi P.'

_publ_section_title
;
 A silver-catalyzed stereoselective domino cycloisomerization-vinylogous
 aldol reaction of <i>ortho</i>-alkynylbenzaldehydes with 3-alkylidene
 oxindoles: an entry to functionalized isochromenes.
;
_journal_issue 96
_journal_name_full 'Chemical communications (Cambridge, England)'
_journal_page_first 15153
_journal_page_last 15156
_journal_paper_doi 10.1039/d0cc06273a
_journal_volume 56
_journal_year 2020
_chemical_formula_moiety 'C37 H33 N O4'
_chemical_formula_sum 'C37 H33 N O4'
_chemical_formula_weight 555.64
_space_group_crystal_system monoclinic
_space_group_IT_number 14
_space_group_name_Hall '-P 2yn'
_space_group_name_H-M_alt 'P 1 21/n 1'
_atom_sites_solution_hydrogens geom
_audit_creation_method SHELXL-2014/7
_audit_update_record
;
2020-09-16 deposited with the CCDC.	2020-11-06 downloaded from the CCDC.
;
_cell_angle_alpha 90
_cell_angle_beta 104.2380(10)
_cell_angle_gamma 90
_cell_formula_units_Z 4
_cell_length_a 15.1432(6)
_cell_length_b 12.4911(5)
_cell_length_c 16.2178(6)
_cell_measurement_reflns_used 9733
_cell_measurement_temperature 302(2)
_cell_measurement_theta_max 22.85
_cell_measurement_theta_min 2.67
_cell_volume 2973.4(2)
_computing_cell_refinement 'Bruker SAINT'
_computing_data_collection 'Bruker APEX2'
_computing_data_reduction 'Bruker SAINT'
_computing_molecular_graphics 'Bruker SHELXTL'
_computing_publication_material 'Bruker SHELXTL'
_computing_structure_refinement 'SHELXL-2014/7 (Sheldrick, 2014)'
_computing_structure_solution 'SHELXS-97 (Sheldrick 2008)'
_diffrn_ambient_temperature 302(2)
_diffrn_measured_fraction_theta_full 1.000
_diffrn_measured_fraction_theta_max 0.980
_diffrn_measurement_device_type 'Bruker APEX-II CCD'
_diffrn_measurement_method '\f and \w scans'
_diffrn_radiation_type MoK\a
_diffrn_radiation_wavelength 0.71073
_diffrn_reflns_av_R_equivalents 0.1179
_diffrn_reflns_av_unetI/netI 0.0725
_diffrn_reflns_Laue_measured_fraction_full 1.000
_diffrn_reflns_Laue_measured_fraction_max 0.980
_diffrn_reflns_limit_h_max 20
_diffrn_reflns_limit_h_min -20
_diffrn_reflns_limit_k_max 16
_diffrn_reflns_limit_k_min -16
_diffrn_reflns_limit_l_max 21
_diffrn_reflns_limit_l_min -21
_diffrn_reflns_number 77907
_diffrn_reflns_point_group_measured_fraction_full 1.000
_diffrn_reflns_point_group_measured_fraction_max 0.980
_diffrn_reflns_theta_full 25.242
_diffrn_reflns_theta_max 28.357
_diffrn_reflns_theta_min 2.082
_exptl_absorpt_coefficient_mu 0.080
_exptl_absorpt_correction_type none
_exptl_crystal_colour white
_exptl_crystal_density_diffrn 1.241
_exptl_crystal_density_method 'not measured'
_exptl_crystal_description block
_exptl_crystal_F_000 1176
_exptl_crystal_size_max 0.25
_exptl_crystal_size_mid 0.18
_exptl_crystal_size_min 0.16
_exptl_transmission_factor_max 0.987
_exptl_transmission_factor_min 0.983
_refine_diff_density_max 0.198
_refine_diff_density_min -0.219
_refine_diff_density_rms 0.044
_refine_ls_extinction_method none
_refine_ls_goodness_of_fit_ref 0.939
_refine_ls_hydrogen_treatment constr
_refine_ls_matrix_type full
_refine_ls_number_parameters 383
_refine_ls_number_reflns 7294
_refine_ls_number_restraints 0
_refine_ls_restrained_S_all 0.939
_refine_ls_R_factor_all 0.1402
_refine_ls_R_factor_gt 0.0570
_refine_ls_shift/su_max 0.008
_refine_ls_shift/su_mean 0.001
_refine_ls_structure_factor_coef Fsqd
_refine_ls_weighting_details 'w=1/[\s^2^(Fo^2^)+(0.1000P)^2^] where P=(Fo^2^+2Fc^2^)/3'
_refine_ls_weighting_scheme calc
_refine_ls_wR_factor_gt 0.1417
_refine_ls_wR_factor_ref 0.1820
_reflns_Friedel_coverage 0.000
_reflns_number_gt 3499
_reflns_number_total 7443
_reflns_threshold_expression 'I > 2\s(I)'
_cod_data_source_file d0cc06273a2.cif
_cod_data_source_block kk863_0ma_a
_cod_original_sg_symbol_H-M 'P 21/n'
_cod_database_code 7127499
_shelx_shelxl_version_number 2014/7
_shelx_space_group_comment
;
The symmetry employed for this shelxl refinement is uniquely defined
by the following loop, which should always be used as a source of
symmetry information in preference to the above space-group names.
They are only intended as comments.
;

loop_
_space_group_symop_operation_xyz
'x, y, z'
'-x+1/2, y+1/2, -z+1/2'
'-x, -y, -z'
'x-1/2, -y-1/2, z-1/2'

loop_
_atom_site_label
_atom_site_type_symbol
_atom_site_fract_x
_atom_site_fract_y
_atom_site_fract_z
_atom_site_U_iso_or_equiv
_atom_site_adp_type
_atom_site_occupancy
_atom_site_site_symmetry_order
_atom_site_calc_flag
_atom_site_refinement_flags_posn
_atom_site_refinement_flags_adp
_atom_site_refinement_flags_occupancy
_atom_site_disorder_assembly
_atom_site_disorder_group
O1 O 0.64041(9) 0.72933(12) 0.48352(9) 0.0501(4) Uani 1 1 d . . . . .
O2 O 0.68633(10) 0.21693(12) 0.49040(10) 0.0560(4) Uani 1 1 d . . . . .
O003 O 0.72289(11) 0.40492(13) 0.55692(12) 0.0747(6) Uani 1 1 d . . . . .
N1 N 0.75611(11) 0.34403(14) 0.43238(11) 0.0480(4) Uani 1 1 d . . . . .
O3 O 0.76074(13) 0.16994(14) 0.39266(13) 0.0856(6) Uani 1 1 d . . . . .
C24 C 0.79892(13) 0.51927(17) 0.47439(13) 0.0439(5) Uani 1 1 d . . . . .
C37 C 0.80308(12) 0.61283(17) 0.51619(13) 0.0425(5) Uani 1 1 d . . . . .
C16 C 0.75578(14) 0.63224(17) 0.58726(14) 0.0481(5) Uani 1 1 d . . . . .
H16 H 0.7161 0.5707 0.5890 0.058 Uiso 1 1 calc R U . . .
C8 C 0.56541(13) 0.66276(17) 0.46895(14) 0.0464(5) Uani 1 1 d . . . . .
C26 C 0.83292(13) 0.49052(17) 0.39972(13) 0.0471(5) Uani 1 1 d . . . . .
C18 C 0.85912(14) 0.70284(17) 0.49479(14) 0.0467(5) Uani 1 1 d . . . . .
C25 C 0.75362(13) 0.42105(17) 0.49623(14) 0.0475(5) Uani 1 1 d . . . . .
C32 C 0.73503(14) 0.23443(18) 0.43545(15) 0.0515(5) Uani 1 1 d . . . . .
C4 C 0.55369(14) 0.69043(18) 0.61331(14) 0.0506(5) Uani 1 1 d . . . . .
C7 C 0.69533(14) 0.73247(17) 0.57014(14) 0.0487(5) Uani 1 1 d . . . . .
H7 H 0.7353 0.7951 0.5758 0.058 Uiso 1 1 calc R U . . .
C10 C 0.53537(14) 0.62804(17) 0.37982(14) 0.0484(5) Uani 1 1 d . . . . .
C27 C 0.80485(14) 0.38700(18) 0.37477(14) 0.0488(5) Uani 1 1 d . . . . .
C33 C 0.67231(15) 0.10652(18) 0.51888(15) 0.0541(6) Uani 1 1 d . . . . .
C9 C 0.52455(13) 0.63995(17) 0.53117(13) 0.0486(5) Uani 1 1 d . . . . .
H9 H 0.4768 0.5910 0.5213 0.058 Uiso 1 1 calc R U . . .
C5 C 0.63691(15) 0.74491(17) 0.63221(14) 0.0523(6) Uani 1 1 d . . . . .
C11 C 0.59583(16) 0.6231(2) 0.32719(15) 0.0620(6) Uani 1 1 d . . . . .
H11 H 0.6567 0.6415 0.3488 0.074 Uiso 1 1 calc R U . . .
C15 C 0.44541(15) 0.5995(2) 0.34514(15) 0.0596(6) Uani 1 1 d . . . . .
H15 H 0.4035 0.6029 0.3785 0.072 Uiso 1 1 calc R U . . .
C3 C 0.50092(15) 0.6909(2) 0.67281(14) 0.0600(6) Uani 1 1 d . . . . .
H3 H 0.4459 0.6540 0.6610 0.072 Uiso 1 1 calc R U . . .
C23 C 0.95203(14) 0.7038(2) 0.53133(15) 0.0628(6) Uani 1 1 d . . . . .
H23 H 0.9783 0.6498 0.5689 0.075 Uiso 1 1 calc R U . . .
C28 C 0.82213(17) 0.3399(2) 0.30362(15) 0.0678(7) Uani 1 1 d . . . . .
H28 H 0.8006 0.2717 0.2865 0.081 Uiso 1 1 calc R U . . .
C19 C 0.82250(17) 0.7843(2) 0.43972(17) 0.0666(7) Uani 1 1 d . . . . .
H19 H 0.7601 0.7860 0.4156 0.080 Uiso 1 1 calc R U . . .
C31 C 0.88341(16) 0.5464(2) 0.35285(15) 0.0648(7) Uani 1 1 d . . . . .
H31 H 0.9037 0.6154 0.3686 0.078 Uiso 1 1 calc R U . . .
C6 C 0.66361(17) 0.8010(2) 0.70788(17) 0.0726(7) Uani 1 1 d . . . . .
H6 H 0.7182 0.8388 0.7201 0.087 Uiso 1 1 calc R U . . .
C21 C 0.9689(2) 0.8628(2) 0.4561(2) 0.0818(9) Uani 1 1 d . . . . .
H21 H 1.0060 0.9158 0.4424 0.098 Uiso 1 1 calc R U . . .
C12 C 0.5661(2) 0.5914(2) 0.24350(17) 0.0758(8) Uani 1 1 d . . . . .
H12 H 0.6069 0.5881 0.2091 0.091 Uiso 1 1 calc R U . . .
C2 C 0.52915(19) 0.7450(2) 0.74865(18) 0.0736(8) Uani 1 1 d . . . . .
H2 H 0.4939 0.7434 0.7882 0.088 Uiso 1 1 calc R U . . .
C14 C 0.41747(17) 0.5661(2) 0.26201(17) 0.0716(7) Uani 1 1 d . . . . .
H14 H 0.3575 0.5443 0.2405 0.086 Uiso 1 1 calc R U . . .
C13 C 0.47633(19) 0.5646(2) 0.21076(17) 0.0785(8) Uani 1 1 d . . . . .
H13 H 0.4559 0.5455 0.1538 0.094 Uiso 1 1 calc R U . . .
C1 C 0.6092(2) 0.8011(2) 0.76575(17) 0.0824(8) Uani 1 1 d . . . . .
H1 H 0.6273 0.8395 0.8162 0.099 Uiso 1 1 calc R U . . .
C22 C 1.00538(18) 0.7843(3) 0.51212(18) 0.0787(8) Uani 1 1 d . . . . .
H22 H 1.0674 0.7852 0.5379 0.094 Uiso 1 1 calc R U . . .
C17 C 0.82555(17) 0.6383(2) 0.67348(15) 0.0738(8) Uani 1 1 d . . . . .
H17A H 0.8624 0.5747 0.6818 0.111 Uiso 1 1 calc R U . . .
H17B H 0.7942 0.6440 0.7181 0.111 Uiso 1 1 calc R U . . .
H17C H 0.8638 0.6999 0.6746 0.111 Uiso 1 1 calc R U . . .
C30 C 0.9031(2) 0.4984(2) 0.28268(17) 0.0799(8) Uani 1 1 d . . . . .
H30 H 0.9375 0.5350 0.2515 0.096 Uiso 1 1 calc R U . . .
C20 C 0.87759(19) 0.8636(2) 0.4200(2) 0.0798(8) Uani 1 1 d . . . . .
H20 H 0.8523 0.9175 0.3820 0.096 Uiso 1 1 calc R U . . .
C29 C 0.8723(2) 0.3971(2) 0.25868(17) 0.0814(9) Uani 1 1 d . . . . .
H29 H 0.8857 0.3664 0.2109 0.098 Uiso 1 1 calc R U . . .
C34 C 0.61823(19) 0.0411(2) 0.44695(18) 0.0889(9) Uani 1 1 d . . . . .
H34A H 0.5640 0.0794 0.4194 0.133 Uiso 1 1 calc R U . . .
H34B H 0.6018 -0.0256 0.4684 0.133 Uiso 1 1 calc R U . . .
H34C H 0.6541 0.0275 0.4068 0.133 Uiso 1 1 calc R U . . .
C36 C 0.6185(2) 0.1274(2) 0.58476(19) 0.0967(10) Uani 1 1 d . . . . .
H36A H 0.6527 0.1739 0.6281 0.145 Uiso 1 1 calc R U . . .
H36B H 0.6072 0.0608 0.6099 0.145 Uiso 1 1 calc R U . . .
H36C H 0.5615 0.1607 0.5579 0.145 Uiso 1 1 calc R U . . .
C35 C 0.76327(18) 0.0595(2) 0.5600(2) 0.0988(11) Uani 1 1 d . . . . .
H35A H 0.7945 0.0415 0.5171 0.148 Uiso 1 1 calc R U . . .
H35B H 0.7551 -0.0039 0.5907 0.148 Uiso 1 1 calc R U . . .
H35C H 0.7986 0.1107 0.5985 0.148 Uiso 1 1 calc R U . . .

loop_
_atom_site_aniso_label
_atom_site_aniso_U_11
_atom_site_aniso_U_22
_atom_site_aniso_U_33
_atom_site_aniso_U_23
_atom_site_aniso_U_13
_atom_site_aniso_U_12
O1 0.0555(8) 0.0459(9) 0.0488(9) 0.0034(7) 0.0126(7) -0.0036(7)
O2 0.0702(9) 0.0371(9) 0.0652(10) 0.0046(8) 0.0250(8) -0.0049(7)
O003 0.1060(13) 0.0495(10) 0.0904(13) -0.0101(9) 0.0659(12) -0.0198(9)
N1 0.0566(10) 0.0376(10) 0.0517(11) -0.0008(8) 0.0168(8) -0.0072(8)
O3 0.1173(15) 0.0520(11) 0.1072(16) -0.0247(11) 0.0654(13) -0.0264(10)
C24 0.0446(10) 0.0407(12) 0.0478(12) 0.0023(10) 0.0143(9) -0.0028(9)
C37 0.0439(10) 0.0382(11) 0.0447(12) 0.0031(9) 0.0096(9) -0.0021(9)
C16 0.0553(12) 0.0417(12) 0.0490(13) -0.0001(10) 0.0159(10) -0.0022(10)
C8 0.0469(11) 0.0429(12) 0.0505(13) 0.0015(10) 0.0139(10) 0.0000(9)
C26 0.0548(11) 0.0440(12) 0.0434(12) 0.0023(10) 0.0137(9) -0.0048(10)
C18 0.0528(11) 0.0397(12) 0.0492(12) -0.0040(10) 0.0155(10) -0.0069(10)
C25 0.0493(11) 0.0404(12) 0.0554(14) -0.0026(10) 0.0176(10) -0.0045(9)
C32 0.0536(12) 0.0389(12) 0.0627(15) -0.0027(11) 0.0159(11) -0.0079(10)
C4 0.0599(13) 0.0430(13) 0.0525(13) 0.0018(11) 0.0208(11) 0.0080(10)
C7 0.0579(12) 0.0385(12) 0.0493(13) -0.0020(10) 0.0123(10) -0.0067(10)
C10 0.0574(12) 0.0414(12) 0.0475(13) 0.0031(10) 0.0151(10) 0.0052(10)
C27 0.0554(12) 0.0449(13) 0.0460(12) 0.0018(10) 0.0119(10) -0.0060(10)
C33 0.0694(14) 0.0332(12) 0.0576(14) 0.0063(10) 0.0115(11) -0.0083(10)
C9 0.0489(11) 0.0478(13) 0.0505(13) -0.0007(11) 0.0147(10) -0.0016(9)
C5 0.0672(13) 0.0398(12) 0.0514(14) -0.0067(10) 0.0175(11) 0.0029(10)
C11 0.0646(14) 0.0693(17) 0.0553(15) -0.0015(13) 0.0211(12) -0.0035(12)
C15 0.0556(13) 0.0647(16) 0.0572(15) -0.0036(13) 0.0114(11) 0.0038(12)
C3 0.0650(14) 0.0658(16) 0.0535(14) 0.0032(13) 0.0225(12) 0.0107(12)
C23 0.0534(13) 0.0691(17) 0.0660(16) 0.0053(14) 0.0148(11) -0.0101(12)
C28 0.0982(19) 0.0563(16) 0.0534(15) -0.0096(12) 0.0271(14) -0.0155(14)
C19 0.0646(14) 0.0543(15) 0.0828(18) 0.0157(14) 0.0220(13) -0.0068(12)
C31 0.0902(17) 0.0532(15) 0.0583(15) -0.0002(12) 0.0320(14) -0.0185(13)
C6 0.0828(17) 0.0603(17) 0.0735(18) -0.0215(15) 0.0171(14) -0.0035(14)
C21 0.090(2) 0.070(2) 0.096(2) -0.0068(17) 0.0429(18) -0.0364(16)
C12 0.095(2) 0.081(2) 0.0590(17) -0.0082(15) 0.0339(15) -0.0044(16)
C2 0.0917(19) 0.0739(19) 0.0630(17) -0.0030(14) 0.0337(15) 0.0179(16)
C14 0.0687(15) 0.079(2) 0.0597(17) -0.0106(15) 0.0023(13) 0.0010(14)
C13 0.096(2) 0.082(2) 0.0530(16) -0.0125(15) 0.0093(15) 0.0025(17)
C1 0.121(2) 0.0702(19) 0.0601(17) -0.0178(15) 0.0300(17) 0.0155(18)
C22 0.0633(15) 0.093(2) 0.082(2) -0.0010(18) 0.0223(14) -0.0274(16)
C17 0.0793(17) 0.087(2) 0.0514(15) -0.0022(14) 0.0090(13) 0.0155(15)
C30 0.122(2) 0.0699(19) 0.0618(17) -0.0005(14) 0.0496(16) -0.0244(17)
C20 0.091(2) 0.0583(17) 0.098(2) 0.0226(16) 0.0385(18) -0.0079(15)
C29 0.128(2) 0.0723(19) 0.0551(16) -0.0115(15) 0.0434(17) -0.0167(18)
C34 0.109(2) 0.078(2) 0.0730(19) -0.0024(16) 0.0108(16) -0.0456(17)
C36 0.157(3) 0.0583(18) 0.094(2) 0.0073(16) 0.068(2) -0.0148(19)
C35 0.088(2) 0.066(2) 0.126(3) 0.034(2) -0.0035(19) 0.0053(16)

loop_
_atom_type_symbol
_atom_type_description
_atom_type_scat_dispersion_real
_atom_type_scat_dispersion_imag
_atom_type_scat_source
C C 0.0033 0.0016 'International Tables Vol C Tables 4.2.6.8 and 6.1.1.4'
H H 0.0000 0.0000 'International Tables Vol C Tables 4.2.6.8 and 6.1.1.4'
N N 0.0061 0.0033 'International Tables Vol C Tables 4.2.6.8 and 6.1.1.4'
O O 0.0106 0.0060 'International Tables Vol C Tables 4.2.6.8 and 6.1.1.4'

loop_
_geom_angle_atom_site_label_1
_geom_angle_atom_site_label_2
_geom_angle_atom_site_label_3
_geom_angle
_geom_angle_site_symmetry_1
_geom_angle_site_symmetry_3
_geom_angle_publ_flag
C8 O1 C7 115.78(16) . . ?
C32 O2 C33 120.97(17) . . ?
C32 N1 C25 125.82(18) . . ?
C32 N1 C27 123.06(18) . . ?
C25 N1 C27 109.42(17) . . ?
C37 C24 C26 130.10(18) . . ?
C37 C24 C25 124.26(17) . . ?
C26 C24 C25 105.62(17) . . ?
C24 C37 C18 119.60(17) . . ?
C24 C37 C16 123.30(18) . . ?
C18 C37 C16 117.08(17) . . ?
C37 C16 C17 110.62(17) . . ?
C37 C16 C7 111.37(17) . . ?
C17 C16 C7 111.80(19) . . ?
C37 C16 H16 107.6 . . ?
C17 C16 H16 107.6 . . ?
C7 C16 H16 107.6 . . ?
C9 C8 O1 120.9(2) . . ?
C9 C8 C10 126.2(2) . . ?
O1 C8 C10 112.87(17) . . ?
C27 C26 C31 118.5(2) . . ?
C27 C26 C24 108.82(17) . . ?
C31 C26 C24 132.6(2) . . ?
C19 C18 C23 118.4(2) . . ?
C19 C18 C37 122.92(19) . . ?
C23 C18 C37 118.7(2) . . ?
O003 C25 N1 124.54(19) . . ?
O003 C25 C24 128.7(2) . . ?
N1 C25 C24 106.74(16) . . ?
O3 C32 O2 127.2(2) . . ?
O3 C32 N1 121.9(2) . . ?
O2 C32 N1 110.92(19) . . ?
C3 C4 C5 119.0(2) . . ?
C3 C4 C9 122.9(2) . . ?
C5 C4 C9 118.04(18) . . ?
O1 C7 C5 111.15(17) . . ?
O1 C7 C16 109.16(17) . . ?
C5 C7 C16 112.72(18) . . ?
O1 C7 H7 107.9 . . ?
C5 C7 H7 107.9 . . ?
C16 C7 H7 107.9 . . ?
C15 C10 C11 117.8(2) . . ?
C15 C10 C8 120.69(19) . . ?
C11 C10 C8 121.5(2) . . ?
C28 C27 C26 122.3(2) . . ?
C28 C27 N1 128.5(2) . . ?
C26 C27 N1 109.21(18) . . ?
O2 C33 C34 111.0(2) . . ?
O2 C33 C35 108.47(19) . . ?
C34 C33 C35 113.7(2) . . ?
O2 C33 C36 101.64(18) . . ?
C34 C33 C36 111.0(2) . . ?
C35 C33 C36 110.4(2) . . ?
C8 C9 C4 120.7(2) . . ?
C8 C9 H9 119.6 . . ?
C4 C9 H9 119.6 . . ?
C6 C5 C4 119.5(2) . . ?
C6 C5 C7 123.7(2) . . ?
C4 C5 C7 116.75(19) . . ?
C12 C11 C10 120.6(2) . . ?
C12 C11 H11 119.7 . . ?
C10 C11 H11 119.7 . . ?
C14 C15 C10 120.7(2) . . ?
C14 C15 H15 119.6 . . ?
C10 C15 H15 119.6 . . ?
C2 C3 C4 121.0(2) . . ?
C2 C3 H3 119.5 . . ?
C4 C3 H3 119.5 . . ?
C22 C23 C18 120.1(2) . . ?
C22 C23 H23 120.0 . . ?
C18 C23 H23 120.0 . . ?
C29 C28 C27 117.8(2) . . ?
C29 C28 H28 121.1 . . ?
C27 C28 H28 121.1 . . ?
C18 C19 C20 120.6(2) . . ?
C18 C19 H19 119.7 . . ?
C20 C19 H19 119.7 . . ?
C30 C31 C26 119.4(2) . . ?
C30 C31 H31 120.3 . . ?
C26 C31 H31 120.3 . . ?
C5 C6 C1 120.4(3) . . ?
C5 C6 H6 119.8 . . ?
C1 C6 H6 119.8 . . ?
C22 C21 C20 119.7(2) . . ?
C22 C21 H21 120.2 . . ?
C20 C21 H21 120.2 . . ?
C13 C12 C11 120.2(2) . . ?
C13 C12 H12 119.9 . . ?
C11 C12 H12 119.9 . . ?
C1 C2 C3 119.9(2) . . ?
C1 C2 H2 120.1 . . ?
C3 C2 H2 120.1 . . ?
C13 C14 C15 120.9(3) . . ?
C13 C14 H14 119.5 . . ?
C15 C14 H14 119.5 . . ?
C14 C13 C12 119.7(3) . . ?
C14 C13 H13 120.1 . . ?
C12 C13 H13 120.1 . . ?
C2 C1 C6 120.3(3) . . ?
C2 C1 H1 119.9 . . ?
C6 C1 H1 119.9 . . ?
C21 C22 C23 121.0(3) . . ?
C21 C22 H22 119.5 . . ?
C23 C22 H22 119.5 . . ?
C16 C17 H17A 109.5 . . ?
C16 C17 H17B 109.5 . . ?
H17A C17 H17B 109.5 . . ?
C16 C17 H17C 109.5 . . ?
H17A C17 H17C 109.5 . . ?
H17B C17 H17C 109.5 . . ?
C29 C30 C31 120.4(2) . . ?
C29 C30 H30 119.8 . . ?
C31 C30 H30 119.8 . . ?
C21 C20 C19 120.1(3) . . ?
C21 C20 H20 119.9 . . ?
C19 C20 H20 119.9 . . ?
C30 C29 C28 121.5(2) . . ?
C30 C29 H29 119.2 . . ?
C28 C29 H29 119.2 . . ?
C33 C34 H34A 109.5 . . ?
C33 C34 H34B 109.5 . . ?
H34A C34 H34B 109.5 . . ?
C33 C34 H34C 109.5 . . ?
H34A C34 H34C 109.5 . . ?
H34B C34 H34C 109.5 . . ?
C33 C36 H36A 109.5 . . ?
C33 C36 H36B 109.5 . . ?
H36A C36 H36B 109.5 . . ?
C33 C36 H36C 109.5 . . ?
H36A C36 H36C 109.5 . . ?
H36B C36 H36C 109.5 . . ?
C33 C35 H35A 109.5 . . ?
C33 C35 H35B 109.5 . . ?
H35A C35 H35B 109.5 . . ?
C33 C35 H35C 109.5 . . ?
H35A C35 H35C 109.5 . . ?
H35B C35 H35C 109.5 . . ?

loop_
_geom_bond_atom_site_label_1
_geom_bond_atom_site_label_2
_geom_bond_distance
_geom_bond_site_symmetry_2
_geom_bond_publ_flag
O1 C8 1.380(2) . ?
O1 C7 1.446(2) . ?
O2 C32 1.307(2) . ?
O2 C33 1.486(2) . ?
O003 C25 1.205(2) . ?
N1 C32 1.409(3) . ?
N1 C25 1.421(3) . ?
N1 C27 1.430(2) . ?
O3 C32 1.189(2) . ?
C24 C37 1.345(3) . ?
C24 C26 1.472(3) . ?
C24 C25 1.490(3) . ?
C37 C18 1.500(3) . ?
C37 C16 1.519(3) . ?
C16 C17 1.533(3) . ?
C16 C7 1.535(3) . ?
C16 H16 0.9800 . ?
C8 C9 1.338(3) . ?
C8 C10 1.470(3) . ?
C26 C27 1.390(3) . ?
C26 C31 1.391(3) . ?
C18 C19 1.378(3) . ?
C18 C23 1.386(3) . ?
C4 C3 1.396(3) . ?
C4 C5 1.398(3) . ?
C4 C9 1.441(3) . ?
C7 C5 1.503(3) . ?
C7 H7 0.9800 . ?
C10 C15 1.387(3) . ?
C10 C11 1.398(3) . ?
C27 C28 1.376(3) . ?
C33 C34 1.493(3) . ?
C33 C35 1.495(3) . ?
C33 C36 1.518(3) . ?
C9 H9 0.9300 . ?
C5 C6 1.384(3) . ?
C11 C12 1.379(3) . ?
C11 H11 0.9300 . ?
C15 C14 1.375(3) . ?
C15 H15 0.9300 . ?
C3 C2 1.376(3) . ?
C3 H3 0.9300 . ?
C23 C22 1.373(3) . ?
C23 H23 0.9300 . ?
C28 C29 1.375(3) . ?
C28 H28 0.9300 . ?
C19 C20 1.382(3) . ?
C19 H19 0.9300 . ?
C31 C30 1.382(3) . ?
C31 H31 0.9300 . ?
C6 C1 1.393(3) . ?
C6 H6 0.9300 . ?
C21 C22 1.359(4) . ?
C21 C20 1.362(4) . ?
C21 H21 0.9300 . ?
C12 C13 1.373(3) . ?
C12 H12 0.9300 . ?
C2 C1 1.368(4) . ?
C2 H2 0.9300 . ?
C14 C13 1.360(3) . ?
C14 H14 0.9300 . ?
C13 H13 0.9300 . ?
C1 H1 0.9300 . ?
C22 H22 0.9300 . ?
C17 H17A 0.9600 . ?
C17 H17B 0.9600 . ?
C17 H17C 0.9600 . ?
C30 C29 1.372(4) . ?
C30 H30 0.9300 . ?
C20 H20 0.9300 . ?
C29 H29 0.9300 . ?
C34 H34A 0.9600 . ?
C34 H34B 0.9600 . ?
C34 H34C 0.9600 . ?
C36 H36A 0.9600 . ?
C36 H36B 0.9600 . ?
C36 H36C 0.9600 . ?
C35 H35A 0.9600 . ?
C35 H35B 0.9600 . ?
C35 H35C 0.9600 . ?
